data_4338380
loop_
_publ_author_name
'Abrahams, Brendan F.'
'Dharma, A. David'
'Grannas, Martin J.'
'Hudson, Timothy A.'
'Maynard-Casely, Helen E'
'Oliver, Graham R.'
'Robson, Richard'
'White, Keith F.'

_publ_section_title
;
 Isomeric Ionic Lithium Isonicotinate Three-Dimensional Networks and
 Single-Crystal-to-Single-Crystal Rearrangements Generating Microporous
 Materials.
;
_journal_issue 10
_journal_name_full 'Inorganic chemistry'
_journal_page_first 4956
_journal_page_last 4969
_journal_paper_doi 10.1021/ic403134c
_journal_volume 53
_journal_year 2014
_chemical_formula_sum 'C30 H32 Li4 N4 O10'
_chemical_formula_weight 636.35
_chemical_name_systematic
;
 ?
;
_space_group_crystal_system monoclinic
_space_group_IT_number 4
_space_group_name_Hall 'P 2yb'
_space_group_name_H-M_alt 'P 1 21 1'
_symmetry_space_group_name_Hall 'P 2yb'
_symmetry_space_group_name_H-M 'P 1 21 1'
_atom_sites_solution_hydrogens geom
_audit_creation_method SHELXL-2014
_cell_angle_alpha 90
_cell_angle_beta 103.5590(10)
_cell_angle_gamma 90
_cell_formula_units_Z 2
_cell_length_a 10.80930(10)
_cell_length_b 14.3476(2)
_cell_length_c 10.82430(10)
_cell_measurement_reflns_used 9420
_cell_measurement_temperature 130(2)
_cell_measurement_theta_max 72.59
_cell_measurement_theta_min 3.08
_cell_volume 1631.93(3)
_computing_cell_refinement
;
CrysAlisPro, Oxford Diffraction Ltd.,
Version 1.171.33.52 (release 06-11-2009 CrysAlis171 .NET)
(compiled Nov  6 2009,16:24:50)
;
_computing_data_collection
;
CrysAlisPro, Oxford Diffraction Ltd.,
Version 1.171.33.52 (release 06-11-2009 CrysAlis171 .NET)
(compiled Nov  6 2009,16:24:50)
;
_computing_data_reduction
;
CrysAlisPro, Oxford Diffraction Ltd.,
Version 1.171.33.52 (release 06-11-2009 CrysAlis171 .NET)
(compiled Nov  6 2009,16:24:50)
;
_computing_structure_refinement 'SHELXL-2014 (Sheldrick, 2014)'
_computing_structure_solution 'SHELXS-97 (Sheldrick, 97)'
_diffrn_ambient_temperature 130(2)
_diffrn_measured_fraction_theta_full 0.999
_diffrn_measured_fraction_theta_max 0.994
_diffrn_measurement_device_type 'Xcalibur, Atlas, Gemini'
_diffrn_measurement_method '\w scans'
_diffrn_radiation_type CuK\a
_diffrn_radiation_wavelength 1.54184
_diffrn_reflns_av_R_equivalents 0.0135
_diffrn_reflns_av_unetI/netI 0.0117
_diffrn_reflns_Laue_measured_fraction_full 0.999
_diffrn_reflns_Laue_measured_fraction_max 0.994
_diffrn_reflns_limit_h_max 12
_diffrn_reflns_limit_h_min -13
_diffrn_reflns_limit_k_max 17
_diffrn_reflns_limit_k_min -14
_diffrn_reflns_limit_l_max 11
_diffrn_reflns_limit_l_min -13
_diffrn_reflns_number 10876
_diffrn_reflns_point_group_measured_fraction_full 0.999
_diffrn_reflns_point_group_measured_fraction_max 0.995
_diffrn_reflns_theta_full 67.684
_diffrn_reflns_theta_max 69.999
_diffrn_reflns_theta_min 4.201
_diffrn_source 'Nova (Cu) X-ray Source'
_exptl_absorpt_coefficient_mu 0.793
_exptl_absorpt_correction_T_max 0.917
_exptl_absorpt_correction_T_min 0.801
_exptl_absorpt_correction_type gaussian
_exptl_absorpt_process_details
;
CrysAlisPro, Oxford Diffraction Ltd.,
Version 1.171.33.52 (release 06-11-2009 CrysAlis171 .NET)
(compiled Nov  6 2009,16:24:50)
Numerical absorption correction based on gaussian integration over
            a multifaceted crystal model
;
_exptl_crystal_colour colourless
_exptl_crystal_density_diffrn 1.295
_exptl_crystal_description needle
_exptl_crystal_F_000 664
_exptl_crystal_size_max 0.3615
_exptl_crystal_size_mid 0.1920
_exptl_crystal_size_min 0.1204
_refine_diff_density_max 0.269
_refine_diff_density_min -0.205
_refine_diff_density_rms 0.040
_refine_ls_abs_structure_details
;
 Refined as an inversion twin.
;
_refine_ls_abs_structure_Flack 0.53(19)
_refine_ls_extinction_method none
_refine_ls_goodness_of_fit_ref 0.765
_refine_ls_hydrogen_treatment constr
_refine_ls_matrix_type full
_refine_ls_number_parameters 454
_refine_ls_number_reflns 4501
_refine_ls_number_restraints 1
_refine_ls_restrained_S_all 0.765
_refine_ls_R_factor_all 0.0324
_refine_ls_R_factor_gt 0.0309
_refine_ls_shift/su_max 0.000
_refine_ls_shift/su_mean 0.000
_refine_ls_structure_factor_coef Fsqd
_refine_ls_weighting_details 'w=1/[\s^2^(Fo^2^)+(0.0662P)^2^+0.8571P] where P=(Fo^2^+2Fc^2^)/3'
_refine_ls_weighting_scheme calc
_refine_ls_wR_factor_gt 0.0863
_refine_ls_wR_factor_ref 0.0875
_reflns_Friedel_coverage 0.918
_reflns_Friedel_fraction_full 1.000
_reflns_Friedel_fraction_max 0.995
_reflns_number_gt 4304
_reflns_number_total 4501
_reflns_threshold_expression 'I > 2\s(I)'
_cod_data_source_file ic403134c_si_002.cif
_cod_data_source_block Li_inic_propanol
_cod_depositor_comments 'Adding full bibliography for 4338378--4338389.cif.'
_cod_database_code 4338380
_shelx_space_group_comment
;
The symmetry employed for this shelxl refinement is uniquely defined
by the following loop, which should always be used as a source of
symmetry information in preference to the above space-group names.
They are only intended as comments.
;
_shelxl_version_number 2014-1

loop_
_space_group_symop_operation_xyz
'x, y, z'
'-x, y+1/2, -z'

loop_
_atom_site_label
_atom_site_type_symbol
_atom_site_fract_x
_atom_site_fract_y
_atom_site_fract_z
_atom_site_U_iso_or_equiv
_atom_site_adp_type
_atom_site_occupancy
_atom_site_site_symmetry_order
_atom_site_calc_flag
_atom_site_refinement_flags_posn
_atom_site_refinement_flags_adp
C4 C 1.6258(2) 0.09061(18) 1.0598(2) 0.0261(5) Uani 1 1 d . .
H4 H 1.6890 0.0433 1.0735 0.028(7) Uiso 1 1 calc R .
C23 C 1.1329(2) 0.74734(18) 0.4211(2) 0.0256(5) Uani 1 1 d . .
H23 H 1.0724 0.7965 0.4072 0.034(7) Uiso 1 1 calc R .
C24 C 1.1224(2) 0.67836(19) 0.5071(2) 0.0234(5) Uani 1 1 d . .
H24 H 1.0549 0.6800 0.5496 0.028(7) Uiso 1 1 calc R .
Li4 Li 0.4696(3) 0.4826(3) 0.7443(3) 0.0194(8) Uani 1 1 d . .
O1S O 1.74099(17) 0.46161(17) 1.08950(17) 0.0398(5) Uani 1 1 d . .
H1S H 1.7273 0.4254 1.0268 0.060 Uiso 1 1 calc R U
O2S O 0.95961(18) 0.50732(19) 0.2791(2) 0.0517(6) Uani 1 1 d . .
H2S H 0.8985 0.4913 0.2195 0.078 Uiso 1 1 calc R U
C1S C 1.6513(2) 0.4437(2) 1.1645(2) 0.0336(6) Uani 1 1 d . .
H1S1 H 1.5673 0.4301 1.1075 0.040 Uiso 1 1 calc R U
H1S2 H 1.6424 0.5002 1.2142 0.040 Uiso 1 1 calc R U
C5S C 1.1363(3) 0.4689(3) 0.1835(3) 0.0449(7) Uani 1 1 d . .
H5S1 H 1.1589 0.5359 0.1888 0.054 Uiso 1 1 calc R U
H5S2 H 1.0805 0.4572 0.0984 0.054 Uiso 1 1 calc R U
C4S C 1.0647(3) 0.4463(2) 0.2834(3) 0.0424(7) Uani 1 1 d . .
H4S1 H 1.0332 0.3814 0.2714 0.051 Uiso 1 1 calc R U
H4S2 H 1.1236 0.4506 0.3683 0.051 Uiso 1 1 calc R U
C3S C 1.5968(3) 0.3460(3) 1.3363(3) 0.0495(8) Uani 1 1 d . .
H3S1 H 1.6238 0.2919 1.3912 0.074 Uiso 1 1 calc R U
H3S2 H 1.5122 0.3343 1.2816 0.074 Uiso 1 1 calc R U
H3S3 H 1.5935 0.4012 1.3889 0.074 Uiso 1 1 calc R U
C2S C 1.6908(2) 0.3626(2) 1.2545(2) 0.0394(6) Uani 1 1 d . .
H2S1 H 1.7759 0.3753 1.3099 0.047 Uiso 1 1 calc R U
H2S2 H 1.6973 0.3056 1.2048 0.047 Uiso 1 1 calc R U
C6S C 1.2563(3) 0.4115(3) 0.1985(3) 0.0630(10) Uani 1 1 d . .
H6S1 H 1.2968 0.4254 0.1286 0.095 Uiso 1 1 calc R U
H6S2 H 1.2348 0.3451 0.1972 0.095 Uiso 1 1 calc R U
H6S3 H 1.3150 0.4269 0.2796 0.095 Uiso 1 1 calc R U
O8 O 0.96551(13) 0.37736(11) 0.84329(13) 0.0191(3) Uani 1 1 d . .
C8 C 1.04375(19) 0.24561(17) 0.97073(18) 0.0177(4) Uani 1 1 d . .
N4 N 0.73495(19) 0.75282(15) 0.38151(17) 0.0239(4) Uani 1 1 d . .
N2 N 1.02517(18) 0.10256(15) 1.14140(17) 0.0228(4) Uani 1 1 d . .
O3 O 0.78777(13) 0.47123(12) 0.66526(13) 0.0190(3) Uani 1 1 d . .
C7 C 1.05868(19) 0.32398(16) 0.88080(18) 0.0166(4) Uani 1 1 d . .
C14 C 0.71116(19) 0.60559(17) 0.54370(19) 0.0187(4) Uani 1 1 d . .
C9 C 1.1157(2) 0.16487(18) 0.9766(2) 0.0229(5) Uani 1 1 d . .
H9 H 1.1731 0.1572 0.9230 0.026(7) Uiso 1 1 calc R .
C10 C 1.1023(2) 0.09565(18) 1.0620(2) 0.0255(5) Uani 1 1 d . .
H10 H 1.1509 0.0402 1.0640 0.027(7) Uiso 1 1 calc R .
C12 C 0.9610(2) 0.25298(18) 1.05092(19) 0.0213(4) Uani 1 1 d . .
H12 H 0.9086 0.3065 1.0483 0.041(8) Uiso 1 1 calc R .
C13 C 0.6944(2) 0.52548(17) 0.62875(19) 0.0181(4) Uani 1 1 d . .
O6 O 1.09235(15) 0.52098(14) 0.64832(15) 0.0284(4) Uani 1 1 d . .
O1 O 1.66880(14) 0.33885(13) 0.87327(14) 0.0238(4) Uani 1 1 d . .
C18 C 0.6577(2) 0.7589(2) 0.4623(2) 0.0303(5) Uani 1 1 d . .
H18 H 0.6119 0.8151 0.4644 0.058(10) Uiso 1 1 calc R .
O5 O 1.29066(13) 0.47426(11) 0.65723(13) 0.0189(3) Uani 1 1 d . .
O7 O 1.16300(14) 0.32892(13) 0.85167(14) 0.0255(4) Uani 1 1 d . .
C19 C 1.1966(2) 0.52801(16) 0.61990(18) 0.0172(4) Uani 1 1 d . .
C11 C 0.9562(2) 0.18083(19) 1.13482(19) 0.0226(5) Uani 1 1 d . .
H11 H 0.9009 0.1872 1.1908 0.022(6) Uiso 1 1 calc R .
O2 O 1.45904(13) 0.36166(12) 0.82628(13) 0.0206(3) Uani 1 1 d . .
C17 C 0.8002(2) 0.67363(19) 0.38230(19) 0.0224(5) Uani 1 1 d . .
H17 H 0.8539 0.6678 0.3247 0.032(7) Uiso 1 1 calc R .
C15 C 0.7935(2) 0.59936(18) 0.4629(2) 0.0211(5) Uani 1 1 d . .
H15 H 0.8443 0.5453 0.4627 0.028(7) Uiso 1 1 calc R .
N3 N 1.22483(18) 0.74822(15) 0.35595(16) 0.0230(4) Uani 1 1 d . .
C16 C 0.6420(2) 0.68707(19) 0.5424(2) 0.0269(5) Uani 1 1 d . .
H16 H 0.5843 0.6935 0.5960 0.035(7) Uiso 1 1 calc R .
O4 O 0.58918(14) 0.51864(14) 0.65581(16) 0.0294(4) Uani 1 1 d . .
Li1 Li 1.2736(3) 0.3583(3) 0.7479(3) 0.0192(7) Uani 1 1 d . .
C3 C 1.6366(2) 0.16353(18) 0.97885(19) 0.0230(5) Uani 1 1 d . .
H3 H 1.7066 0.1664 0.9397 0.028(7) Uiso 1 1 calc R .
C20 C 1.2109(2) 0.60691(17) 0.53117(19) 0.0185(4) Uani 1 1 d . .
Li2 Li 0.9720(3) 0.4895(3) 0.7392(3) 0.0189(7) Uani 1 1 d . .
C22 C 1.3106(2) 0.67917(19) 0.3805(2) 0.0230(5) Uani 1 1 d . .
H22 H 1.3764 0.6787 0.3357 0.023(6) Uiso 1 1 calc R .
N1 N 1.53102(18) 0.08346(15) 1.11969(18) 0.0245(4) Uani 1 1 d . .
C1 C 1.55717(19) 0.31735(17) 0.87747(18) 0.0178(4) Uani 1 1 d . .
C5 C 1.4410(2) 0.1495(2) 1.0952(2) 0.0281(5) Uani 1 1 d . .
H5 H 1.3726 0.1453 1.1363 0.020(6) Uiso 1 1 calc R .
C2 C 1.5435(2) 0.23236(16) 0.95591(19) 0.0190(5) Uani 1 1 d . .
C21 C 1.3089(2) 0.60828(17) 0.4673(2) 0.0202(4) Uani 1 1 d . .
H21 H 1.3732 0.5617 0.4829 0.022(6) Uiso 1 1 calc R .
Li3 Li 0.7820(3) 0.3601(3) 0.7659(3) 0.0186(7) Uani 1 1 d . .
C6 C 1.4420(2) 0.22374(18) 1.0136(2) 0.0251(5) Uani 1 1 d . .
H6 H 1.3746 0.2679 0.9974 0.030(7) Uiso 1 1 calc R .

loop_
_atom_site_aniso_label
_atom_site_aniso_U_11
_atom_site_aniso_U_22
_atom_site_aniso_U_33
_atom_site_aniso_U_23
_atom_site_aniso_U_13
_atom_site_aniso_U_12
C4 0.0241(11) 0.0235(13) 0.0312(11) 0.0049(10) 0.0076(8) 0.0062(10)
C23 0.0232(11) 0.0228(13) 0.0315(10) 0.0069(10) 0.0077(9) 0.0056(10)
C24 0.0197(9) 0.0248(13) 0.0276(10) 0.0035(9) 0.0096(8) 0.0033(10)
Li4 0.0181(16) 0.017(2) 0.0240(17) -0.0007(14) 0.0062(13) -0.0004(15)
O1S 0.0352(9) 0.0494(12) 0.0371(9) -0.0053(8) 0.0128(7) -0.0166(9)
O2S 0.0344(10) 0.0637(15) 0.0581(12) -0.0277(11) 0.0130(8) -0.0007(10)
C1S 0.0325(12) 0.0366(15) 0.0317(11) -0.0010(10) 0.0078(9) -0.0046(12)
C5S 0.0340(13) 0.0508(19) 0.0469(14) -0.0128(14) 0.0036(11) 0.0035(14)
C4S 0.0354(13) 0.0475(19) 0.0423(14) -0.0179(13) 0.0051(11) -0.0026(13)
C3S 0.0421(15) 0.063(2) 0.0426(14) 0.0141(15) 0.0091(12) -0.0099(16)
C2S 0.0287(12) 0.0471(18) 0.0404(13) 0.0048(12) 0.0036(10) -0.0057(12)
C6S 0.0389(15) 0.087(3) 0.0615(19) -0.0177(19) 0.0085(13) 0.0146(18)
O8 0.0165(7) 0.0177(9) 0.0228(7) 0.0033(6) 0.0041(5) 0.0011(6)
C8 0.0156(9) 0.0177(12) 0.0194(9) 0.0013(8) 0.0035(7) -0.0016(8)
N4 0.0250(9) 0.0209(10) 0.0277(9) 0.0073(8) 0.0098(7) 0.0018(8)
N2 0.0240(9) 0.0205(11) 0.0253(8) 0.0041(8) 0.0084(7) 0.0005(8)
O3 0.0163(7) 0.0180(8) 0.0227(7) 0.0033(6) 0.0046(5) 0.0014(6)
C7 0.0169(10) 0.0160(11) 0.0167(9) -0.0007(8) 0.0039(7) -0.0009(8)
C14 0.0155(9) 0.0196(12) 0.0209(9) 0.0015(9) 0.0039(7) 0.0004(9)
C9 0.0221(10) 0.0233(13) 0.0264(10) 0.0032(9) 0.0120(8) 0.0040(10)
C10 0.0285(11) 0.0189(12) 0.0318(11) 0.0041(9) 0.0125(9) 0.0062(10)
C12 0.0202(10) 0.0204(12) 0.0248(10) 0.0024(9) 0.0080(8) 0.0033(9)
C13 0.0182(10) 0.0174(11) 0.0190(9) -0.0011(8) 0.0053(7) 0.0001(9)
O6 0.0220(8) 0.0320(10) 0.0353(8) 0.0130(7) 0.0146(6) 0.0039(8)
O1 0.0176(7) 0.0288(10) 0.0278(7) 0.0078(7) 0.0106(5) 0.0009(7)
C18 0.0357(13) 0.0215(13) 0.0385(12) 0.0075(10) 0.0186(10) 0.0099(11)
O5 0.0170(7) 0.0170(8) 0.0227(7) 0.0036(6) 0.0047(5) 0.0005(6)
O7 0.0202(7) 0.0275(10) 0.0327(8) 0.0110(7) 0.0142(6) 0.0038(7)
C19 0.0174(10) 0.0171(11) 0.0174(9) -0.0016(8) 0.0043(7) -0.0004(9)
C11 0.0214(10) 0.0239(12) 0.0249(9) 0.0026(9) 0.0103(8) 0.0026(10)
O2 0.0177(7) 0.0194(9) 0.0246(7) 0.0045(6) 0.0047(5) 0.0014(6)
C17 0.0196(10) 0.0256(12) 0.0237(9) 0.0036(9) 0.0085(8) 0.0021(10)
C15 0.0202(10) 0.0207(12) 0.0242(10) 0.0028(9) 0.0086(8) 0.0037(9)
N3 0.0244(9) 0.0202(10) 0.0246(8) 0.0047(8) 0.0062(7) -0.0007(8)
C16 0.0288(11) 0.0249(13) 0.0322(11) 0.0065(10) 0.0173(9) 0.0072(10)
O4 0.0201(7) 0.0316(10) 0.0407(9) 0.0156(8) 0.0157(6) 0.0043(8)
Li1 0.0192(16) 0.0165(19) 0.0240(16) -0.0016(14) 0.0097(13) 0.0001(15)
C3 0.0198(10) 0.0241(13) 0.0264(10) 0.0032(9) 0.0083(8) 0.0024(9)
C20 0.0173(9) 0.0189(11) 0.0185(9) -0.0009(8) 0.0028(7) -0.0011(9)
Li2 0.0198(16) 0.016(2) 0.0229(16) -0.0003(14) 0.0085(13) -0.0009(15)
C22 0.0217(10) 0.0249(12) 0.0245(9) 0.0025(9) 0.0097(8) -0.0002(10)
N1 0.0220(9) 0.0223(11) 0.0290(9) 0.0077(8) 0.0057(7) 0.0013(8)
C1 0.0174(10) 0.0193(11) 0.0175(9) 0.0003(8) 0.0060(7) -0.0007(9)
C5 0.0206(10) 0.0325(15) 0.0337(11) 0.0101(10) 0.0111(8) 0.0025(10)
C2 0.0176(10) 0.0199(12) 0.0193(9) 0.0025(8) 0.0039(7) -0.0012(9)
C21 0.0191(10) 0.0199(12) 0.0231(9) 0.0041(8) 0.0080(8) 0.0019(9)
Li3 0.0193(16) 0.0166(19) 0.0219(15) -0.0006(14) 0.0089(13) -0.0007(15)
C6 0.0191(10) 0.0256(13) 0.0317(11) 0.0094(9) 0.0085(8) 0.0045(9)

loop_
_atom_type_symbol
_atom_type_description
_atom_type_scat_dispersion_real
_atom_type_scat_dispersion_imag
_atom_type_scat_source
C C 0.0181 0.0091 'International Tables Vol C Tables 4.2.6.8 and 6.1.1.4'
H H 0.0000 0.0000 'International Tables Vol C Tables 4.2.6.8 and 6.1.1.4'
Li Li 0.0008 0.0003 'International Tables Vol C Tables 4.2.6.8 and 6.1.1.4'
N N 0.0311 0.0180 'International Tables Vol C Tables 4.2.6.8 and 6.1.1.4'
O O 0.0492 0.0322 'International Tables Vol C Tables 4.2.6.8 and 6.1.1.4'

loop_
_geom_angle_atom_site_label_1
_geom_angle_atom_site_label_2
_geom_angle_atom_site_label_3
_geom_angle
_geom_angle_site_symmetry_1
_geom_angle_site_symmetry_3
N1 C4 C3 123.5(2) . .
N3 C23 C24 123.2(2) . .
C23 C24 C20 119.6(2) . .
O4 Li4 O5 120.08(19) . 1_455
O4 Li4 O2 127.0(2) . 1_455
O5 Li4 O2 90.47(17) 1_455 1_455
O4 Li4 N1 107.0(2) . 2_757
O5 Li4 N1 102.65(17) 1_455 2_757
O2 Li4 N1 106.65(17) 1_455 2_757
O4 Li4 Li1 144.44(19) . 1_455
O5 Li4 Li1 44.96(12) 1_455 1_455
O2 Li4 Li1 45.67(11) 1_455 1_455
N1 Li4 Li1 108.05(16) 2_757 1_455
O1S C1S C2S 112.2(2) . .
C4S C5S C6S 112.2(3) . .
O2S C4S C5S 112.6(3) . .
C1S C2S C3S 111.7(2) . .
C7 O8 Li2 123.28(17) . .
C7 O8 Li3 135.2(2) . .
Li2 O8 Li3 91.52(16) . .
C9 C8 C12 118.1(2) . .
C9 C8 C7 120.27(18) . .
C12 C8 C7 121.6(2) . .
C17 N4 C18 117.2(2) . .
C17 N4 Li1 124.86(18) . 2_756
C18 N4 Li1 117.4(2) . 2_756
C10 N2 C11 116.9(2) . .
C10 N2 Li2 115.10(19) . 2_747
C11 N2 Li2 128.03(18) . 2_747
C13 O3 Li3 123.64(17) . .
C13 O3 Li2 134.32(19) . .
Li3 O3 Li2 92.49(16) . .
O7 C7 O8 126.2(2) . .
O7 C7 C8 116.34(19) . .
O8 C7 C8 117.45(18) . .
C15 C14 C16 118.1(2) . .
C15 C14 C13 121.4(2) . .
C16 C14 C13 120.45(19) . .
C10 C9 C8 118.9(2) . .
N2 C10 C9 123.6(2) . .
C11 C12 C8 118.8(2) . .
O4 C13 O3 125.9(2) . .
O4 C13 C14 116.8(2) . .
O3 C13 C14 117.32(18) . .
C19 O6 Li2 159.96(19) . .
C1 O1 Li3 145.42(18) . 1_655
N4 C18 C16 123.1(2) . .
C19 O5 Li4 138.66(19) . 1_655
C19 O5 Li1 120.92(17) . .
Li4 O5 Li1 90.53(16) 1_655 .
C7 O7 Li1 155.69(19) . .
O6 C19 O5 125.5(2) . .
O6 C19 C20 116.88(19) . .
O5 C19 C20 117.62(18) . .
N2 C11 C12 123.7(2) . .
C1 O2 Li4 121.11(18) . 1_655
C1 O2 Li1 147.6(2) . .
Li4 O2 Li1 89.31(17) 1_655 .
N4 C17 C15 123.5(2) . .
C14 C15 C17 118.7(2) . .
C22 N3 C23 116.8(2) . .
C22 N3 Li3 128.31(18) . 2_756
C23 N3 Li3 114.88(19) . 2_756
C18 C16 C14 119.3(2) . .
C13 O4 Li4 158.6(2) . .
O7 Li1 O5 129.8(2) . .
O7 Li1 O2 118.15(19) . .
O5 Li1 O2 89.39(17) . .
O7 Li1 N4 108.1(2) . 2_746
O5 Li1 N4 106.20(17) . 2_746
O2 Li1 N4 100.90(17) . 2_746
O7 Li1 Li4 138.63(19) . 1_655
O5 Li1 Li4 44.51(11) . 1_655
O2 Li1 Li4 45.03(13) . 1_655
N4 Li1 Li4 112.14(15) 2_746 1_655
C4 C3 C2 118.9(2) . .
C24 C20 C21 117.9(2) . .
C24 C20 C19 120.20(19) . .
C21 C20 C19 121.8(2) . .
O6 Li2 O8 128.5(2) . .
O6 Li2 O3 125.40(19) . .
O8 Li2 O3 87.46(16) . .
O6 Li2 N2 103.31(19) . 2_757
O8 Li2 N2 106.24(16) . 2_757
O3 Li2 N2 102.83(17) . 2_757
O6 Li2 Li3 145.69(19) . .
O8 Li2 Li3 44.30(11) . .
O3 Li2 Li3 43.16(12) . .
N2 Li2 Li3 110.78(15) 2_757 .
N3 C22 C21 123.9(2) . .
C4 N1 C5 116.9(2) . .
C4 N1 Li4 121.97(19) . 2_747
C5 N1 Li4 120.88(18) . 2_747
O2 C1 O1 125.6(2) . .
O2 C1 C2 118.34(18) . .
O1 C1 C2 116.04(19) . .
N1 C5 C6 123.8(2) . .
C3 C2 C6 118.1(2) . .
C3 C2 C1 120.74(19) . .
C6 C2 C1 121.0(2) . .
C22 C21 C20 118.6(2) . .
O1 Li3 O3 125.8(2) 1_455 .
O1 Li3 O8 119.10(18) 1_455 .
O3 Li3 O8 88.52(16) . .
O1 Li3 N3 109.5(2) 1_455 2_746
O3 Li3 N3 106.33(16) . 2_746
O8 Li3 N3 104.45(17) . 2_746
O1 Li3 Li2 138.93(18) 1_455 .
O3 Li3 Li2 44.35(11) . .
O8 Li3 Li2 44.18(12) . .
N3 Li3 Li2 111.24(15) 2_746 .
C5 C6 C2 118.7(2) . .

loop_
_geom_bond_atom_site_label_1
_geom_bond_atom_site_label_2
_geom_bond_distance
_geom_bond_site_symmetry_2
C4 N1 1.339(3) .
C4 C3 1.387(3) .
C23 N3 1.346(3) .
C23 C24 1.382(3) .
C24 C20 1.385(3) .
Li4 O4 1.854(4) .
Li4 O5 1.946(4) 1_455
Li4 O2 1.964(4) 1_455
Li4 N1 2.066(4) 2_757
Li4 Li1 2.776(5) 1_455
O1S C1S 1.425(3) .
O2S C4S 1.426(4) .
C1S C2S 1.513(4) .
C5S C4S 1.505(4) .
C5S C6S 1.512(4) .
C3S C2S 1.515(4) .
O8 C7 1.255(3) .
O8 Li2 1.975(4) .
O8 Li3 1.979(4) .
C8 C9 1.388(3) .
C8 C12 1.389(3) .
C8 C7 1.520(3) .
N4 C17 1.336(3) .
N4 C18 1.346(3) .
N4 Li1 2.049(4) 2_756
N2 C10 1.335(3) .
N2 C11 1.341(3) .
N2 Li2 2.070(4) 2_747
O3 C13 1.262(3) .
O3 Li3 1.940(4) .
O3 Li2 1.982(4) .
C7 O7 1.242(3) .
C14 C15 1.390(3) .
C14 C16 1.386(3) .
C14 C13 1.510(3) .
C9 C10 1.387(3) .
C12 C11 1.386(3) .
C13 O4 1.243(3) .
O6 C19 1.239(3) .
O6 Li2 1.861(4) .
O1 C1 1.257(3) .
O1 Li3 1.900(4) 1_655
C18 C16 1.382(4) .
O5 C19 1.265(3) .
O5 Li4 1.946(4) 1_655
O5 Li1 1.962(4) .
O7 Li1 1.871(4) .
C19 C20 1.516(3) .
O2 C1 1.249(3) .
O2 Li4 1.964(4) 1_655
O2 Li1 1.986(4) .
C17 C15 1.390(3) .
N3 C22 1.340(3) .
N3 Li3 2.068(4) 2_756
Li1 N4 2.049(4) 2_746
Li1 Li4 2.776(5) 1_655
C3 C2 1.390(3) .
C20 C21 1.394(3) .
Li2 N2 2.070(4) 2_757
Li2 Li3 2.833(5) .
C22 C21 1.388(3) .
N1 C5 1.339(3) .
N1 Li4 2.066(4) 2_747
C1 C2 1.513(3) .
C5 C6 1.385(3) .
C2 C6 1.390(3) .
Li3 O1 1.900(4) 1_455
Li3 N3 2.068(4) 2_746
